data_4037857
loop_
_publ_author_name
'Chang, Meng-Yang'
'Chen, Kuan-Ting'
'Hsiao, Yu-Ting'
'Chen, Shin-Mei'

_publ_section_title
;
 Ac2O-Mediated Dearylacetylative Dimerization of 2-Arylacetyl-1-naphthols.
 Synthesis of Naphtho[1,2-b]furan-3-ones.
;
_journal_name_full 'The Journal of organic chemistry'
_journal_paper_doi 10.1021/acs.joc.9b03298
_journal_year 2020
_chemical_formula_sum 'C18 H13 Br O2'
_chemical_formula_weight 341.19
_space_group_crystal_system monoclinic
_space_group_IT_number 14
_space_group_name_Hall '-P 2ybc'
_space_group_name_H-M_alt 'P 1 21/c 1'
_atom_sites_solution_hydrogens mixed
_audit_creation_method SHELXL-2014/6
_cell_angle_alpha 90
_cell_angle_beta 100.2100(10)
_cell_angle_gamma 90
_cell_formula_units_Z 4
_cell_length_a 16.3545(7)
_cell_length_b 11.9821(5)
_cell_length_c 7.3657(3)
_cell_measurement_reflns_used 9942
_cell_measurement_temperature 100(2)
_cell_measurement_theta_max 26.3137
_cell_measurement_theta_min 2.5308
_cell_volume 1420.54(10)
_computing_cell_refinement 'SAINT V8.34A (Bruker AXS Inc., 2013)'
_computing_data_collection 'Bruker APEX2'
_computing_data_reduction 'SAINT V8.34A (Bruker AXS Inc., 2013)'
_computing_molecular_graphics 'Bruker SHELXTL'
_computing_publication_material 'Bruker SHELXTL'
_computing_structure_refinement 'SHELXL-2014/6 (Sheldrick, 2014)'
_diffrn_ambient_temperature 100(2)
_diffrn_detector_area_resol_mean 8.3333
_diffrn_measured_fraction_theta_full 1.000
_diffrn_measured_fraction_theta_max 1.000
_diffrn_measurement_device_type 'Bruker APEX-II CCD'
_diffrn_measurement_method '\f and \w scans'
_diffrn_radiation_type MoK\a
_diffrn_radiation_wavelength 0.71073
_diffrn_reflns_av_R_equivalents 0.0294
_diffrn_reflns_av_unetI/netI 0.0156
_diffrn_reflns_Laue_measured_fraction_full 1.000
_diffrn_reflns_Laue_measured_fraction_max 1.000
_diffrn_reflns_limit_h_max 20
_diffrn_reflns_limit_h_min -20
_diffrn_reflns_limit_k_max 14
_diffrn_reflns_limit_k_min -14
_diffrn_reflns_limit_l_max 9
_diffrn_reflns_limit_l_min -8
_diffrn_reflns_number 24966
_diffrn_reflns_point_group_measured_fraction_full 1.000
_diffrn_reflns_point_group_measured_fraction_max 1.000
_diffrn_reflns_theta_full 25.242
_diffrn_reflns_theta_max 26.419
_diffrn_reflns_theta_min 1.265
_exptl_absorpt_coefficient_mu 2.895
_exptl_absorpt_correction_T_max 0.9485
_exptl_absorpt_correction_T_min 0.8032
_exptl_absorpt_correction_type multi-scan
_exptl_absorpt_process_details 'SADABS V2014/4 (Bruker AXS Inc.)'
_exptl_crystal_colour Colorless
_exptl_crystal_density_diffrn 1.595
_exptl_crystal_density_meas ?
_exptl_crystal_density_method 'not measured'
_exptl_crystal_description Lump
_exptl_crystal_F_000 688
_exptl_crystal_size_max 0.15
_exptl_crystal_size_mid 0.13
_exptl_crystal_size_min 0.12
_refine_diff_density_max 0.462
_refine_diff_density_min -0.434
_refine_diff_density_rms 0.063
_refine_ls_extinction_method none
_refine_ls_goodness_of_fit_ref 1.077
_refine_ls_hydrogen_treatment mixed
_refine_ls_matrix_type full
_refine_ls_number_parameters 193
_refine_ls_number_reflns 2924
_refine_ls_number_restraints 0
_refine_ls_restrained_S_all 1.077
_refine_ls_R_factor_all 0.0284
_refine_ls_R_factor_gt 0.0231
_refine_ls_shift/su_max 0.001
_refine_ls_shift/su_mean 0.000
_refine_ls_structure_factor_coef Fsqd
_refine_ls_weighting_details 'w=1/[\s^2^(Fo^2^)+(0.0324P)^2^+1.0659P] where P=(Fo^2^+2Fc^2^)/3'
_refine_ls_weighting_scheme calc
_refine_ls_wR_factor_gt 0.0592
_refine_ls_wR_factor_ref 0.0632
_reflns_Friedel_coverage 0.000
_reflns_number_gt 2611
_reflns_number_total 2924
_reflns_threshold_expression 'I > 2\s(I)'
_cod_data_source_file jo9b03298_si_001.cif
_cod_data_source_block 180503LT
_cod_depositor_comments
;
The following automatic conversions were performed:

data item '_exptl_crystal_density_meas' value 'not measured' was
changed to '?' -- the value is perceived as not measured.

Automatic conversion script
Id: cif_fix_values 7556 2019-12-06 15:28:31Z antanas 
;
_cod_original_cell_volume 1420.53(10)
_cod_original_sg_symbol_H-M 'P 21/c'
_cod_database_code 4037857
_shelx_space_group_comment
;
The symmetry employed for this shelxl refinement is uniquely defined
by the following loop, which should always be used as a source of
symmetry information in preference to the above space-group names.
They are only intended as comments.
;
_shelxl_version_number 2014/6

loop_
_space_group_symop_operation_xyz
'x, y, z'
'-x, y+1/2, -z+1/2'
'-x, -y, -z'
'x, -y-1/2, z-1/2'

loop_
_atom_site_label
_atom_site_type_symbol
_atom_site_fract_x
_atom_site_fract_y
_atom_site_fract_z
_atom_site_U_iso_or_equiv
_atom_site_adp_type
_atom_site_occupancy
_atom_site_site_symmetry_order
_atom_site_calc_flag
_atom_site_refinement_flags_posn
_atom_site_refinement_flags_adp
Br1 Br 0.51322(2) 0.80636(2) 0.16077(3) 0.02231(8) Uani 1 1 d . .
O1 O 0.92053(8) 0.78489(10) 0.05256(18) 0.0141(3) Uani 1 1 d . .
O2 O 1.07060(8) 0.72164(10) 0.10912(18) 0.0140(3) Uani 1 1 d . .
H6 H 1.0207(16) 0.724(2) 0.069(3) 0.021 Uiso 1 1 d . U
C1 C 0.62419(10) 0.84810(16) 0.1491(2) 0.0139(4) Uani 1 1 d . .
C2 C 0.63855(11) 0.94593(15) 0.0599(2) 0.0156(4) Uani 1 1 d . .
H13 H 0.5935 0.9904 0.0007 0.019 Uiso 1 1 calc R U
C3 C 0.72032(11) 0.97793(15) 0.0587(2) 0.0136(3) Uani 1 1 d . .
H2 H 0.7309 1.0446 -0.0029 0.016 Uiso 1 1 calc R U
C4 C 0.78681(10) 0.91366(14) 0.1462(2) 0.0118(3) Uani 1 1 d . .
C5 C 0.87442(10) 0.95794(14) 0.1631(2) 0.0126(3) Uani 1 1 d . .
H12 H 0.8910 0.9900 0.2881 0.015 Uiso 1 1 calc R U
H5 H 0.8740 1.0196 0.0736 0.015 Uiso 1 1 calc R U
C6 C 0.94034(11) 0.87475(14) 0.1319(2) 0.0114(3) Uani 1 1 d . .
C7 C 1.02799(10) 0.90192(14) 0.1991(2) 0.0108(3) Uani 1 1 d . .
C8 C 1.05336(11) 1.00771(14) 0.2805(2) 0.0123(3) Uani 1 1 d . .
H11 H 1.0126 1.0635 0.2861 0.015 Uiso 1 1 calc R U
C9 C 1.13423(11) 1.03027(14) 0.3499(2) 0.0128(3) Uani 1 1 d . .
H10 H 1.1492 1.1015 0.4018 0.015 Uiso 1 1 calc R U
C10 C 1.19690(11) 0.94797(14) 0.3456(2) 0.0118(3) Uani 1 1 d . .
C11 C 1.28125(11) 0.96767(15) 0.4213(2) 0.0144(4) Uani 1 1 d . .
H9 H 1.2973 1.0372 0.4788 0.017 Uiso 1 1 calc R U
C12 C 1.34031(11) 0.88709(16) 0.4124(2) 0.0160(4) Uani 1 1 d . .
H1 H 1.3968 0.9012 0.4645 0.019 Uiso 1 1 calc R U
C13 C 0.77012(11) 0.81435(14) 0.2316(2) 0.0128(3) Uani 1 1 d . .
H3 H 0.8149 0.7689 0.2894 0.015 Uiso 1 1 calc R U
C14 C 0.68882(11) 0.78110(15) 0.2332(2) 0.0141(4) Uani 1 1 d . .
H4 H 0.6778 0.7133 0.2911 0.017 Uiso 1 1 calc R U
C15 C 1.31779(11) 0.78391(15) 0.3266(3) 0.0164(4) Uani 1 1 d . .
H8 H 1.3592 0.7292 0.3199 0.020 Uiso 1 1 calc R U
C16 C 1.23649(11) 0.76182(15) 0.2526(2) 0.0135(3) Uani 1 1 d . .
H7 H 1.2218 0.6919 0.1953 0.016 Uiso 1 1 calc R U
C17 C 1.17430(11) 0.84298(14) 0.2613(2) 0.0112(3) Uani 1 1 d . .
C18 C 1.08892(11) 0.82202(13) 0.1874(2) 0.0107(3) Uani 1 1 d . .

loop_
_atom_site_aniso_label
_atom_site_aniso_U_11
_atom_site_aniso_U_22
_atom_site_aniso_U_33
_atom_site_aniso_U_23
_atom_site_aniso_U_13
_atom_site_aniso_U_12
Br1 0.01141(11) 0.02913(12) 0.02703(12) 0.00222(8) 0.00514(8) -0.00394(7)
O1 0.0131(6) 0.0102(6) 0.0182(6) -0.0023(5) 0.0009(5) -0.0023(5)
O2 0.0127(6) 0.0084(6) 0.0206(7) -0.0041(5) 0.0019(5) -0.0014(5)
C1 0.0088(8) 0.0173(9) 0.0159(9) -0.0035(7) 0.0030(7) -0.0026(7)
C2 0.0129(8) 0.0164(9) 0.0166(9) 0.0007(7) 0.0006(7) 0.0038(7)
C3 0.0161(9) 0.0097(8) 0.0154(8) 0.0014(7) 0.0038(7) 0.0007(7)
C4 0.0119(8) 0.0110(8) 0.0128(8) -0.0022(7) 0.0029(6) 0.0003(7)
C5 0.0117(8) 0.0094(8) 0.0166(8) 0.0002(7) 0.0022(7) -0.0008(6)
C6 0.0136(8) 0.0105(8) 0.0104(8) 0.0029(6) 0.0026(6) -0.0010(6)
C7 0.0115(8) 0.0089(8) 0.0120(8) 0.0015(6) 0.0021(6) -0.0011(6)
C8 0.0139(8) 0.0082(8) 0.0154(9) 0.0009(7) 0.0043(7) 0.0015(6)
C9 0.0159(8) 0.0071(8) 0.0156(8) -0.0016(7) 0.0030(7) -0.0015(6)
C10 0.0137(8) 0.0105(8) 0.0113(8) 0.0018(7) 0.0027(6) -0.0011(6)
C11 0.0148(9) 0.0133(8) 0.0153(9) -0.0006(7) 0.0028(7) -0.0036(7)
C12 0.0110(8) 0.0197(9) 0.0168(9) 0.0018(7) 0.0010(7) -0.0008(7)
C13 0.0130(8) 0.0110(8) 0.0140(8) 0.0008(7) 0.0011(7) 0.0019(6)
C14 0.0167(9) 0.0119(8) 0.0140(8) -0.0001(7) 0.0031(7) -0.0022(7)
C15 0.0150(9) 0.0160(9) 0.0189(9) 0.0021(7) 0.0049(7) 0.0046(7)
C16 0.0164(9) 0.0103(8) 0.0145(8) 0.0008(7) 0.0049(7) 0.0007(7)
C17 0.0137(8) 0.0093(8) 0.0113(8) 0.0012(7) 0.0043(7) -0.0002(7)
C18 0.0160(9) 0.0062(8) 0.0104(8) 0.0013(6) 0.0043(7) -0.0014(6)

loop_
_atom_type_symbol
_atom_type_description
_atom_type_scat_dispersion_real
_atom_type_scat_dispersion_imag
_atom_type_scat_source
C C 0.0033 0.0016 'International Tables Vol C Tables 4.2.6.8 and 6.1.1.4'
H H 0.0000 0.0000 'International Tables Vol C Tables 4.2.6.8 and 6.1.1.4'
O O 0.0106 0.0060 'International Tables Vol C Tables 4.2.6.8 and 6.1.1.4'
Br Br -0.2901 2.4595 'International Tables Vol C Tables 4.2.6.8 and 6.1.1.4'

loop_
_geom_angle_atom_site_label_1
_geom_angle_atom_site_label_2
_geom_angle_atom_site_label_3
_geom_angle
C18 O2 H6 104.8(17)
C14 C1 C2 121.57(16)
C14 C1 Br1 119.18(14)
C2 C1 Br1 119.24(13)
C1 C2 C3 118.70(16)
C1 C2 H13 120.7
C3 C2 H13 120.7
C2 C3 C4 121.08(16)
C2 C3 H2 119.5
C4 C3 H2 119.5
C3 C4 C13 118.72(16)
C3 C4 C5 119.64(15)
C13 C4 C5 121.35(15)
C4 C5 C6 116.48(14)
C4 C5 H12 108.2
C6 C5 H12 108.2
C4 C5 H5 108.2
C6 C5 H5 108.2
H12 C5 H5 107.3
O1 C6 C7 120.61(15)
O1 C6 C5 120.60(15)
C7 C6 C5 118.79(15)
C18 C7 C8 118.43(15)
C18 C7 C6 119.51(15)
C8 C7 C6 122.05(15)
C9 C8 C7 121.64(16)
C9 C8 H11 119.2
C7 C8 H11 119.2
C8 C9 C10 120.64(16)
C8 C9 H10 119.7
C10 C9 H10 119.7
C11 C10 C17 118.67(16)
C11 C10 C9 122.06(16)
C17 C10 C9 119.27(15)
C12 C11 C10 120.58(17)
C12 C11 H9 119.7
C10 C11 H9 119.7
C11 C12 C15 120.52(17)
C11 C12 H1 119.7
C15 C12 H1 119.7
C14 C13 C4 120.80(16)
C14 C13 H3 119.6
C4 C13 H3 119.6
C1 C14 C13 119.09(16)
C1 C14 H4 120.5
C13 C14 H4 120.5
C16 C15 C12 120.43(17)
C16 C15 H8 119.8
C12 C15 H8 119.8
C15 C16 C17 120.21(17)
C15 C16 H7 119.9
C17 C16 H7 119.9
C16 C17 C10 119.59(16)
C16 C17 C18 121.56(16)
C10 C17 C18 118.85(15)
O2 C18 C7 122.20(16)
O2 C18 C17 116.69(15)
C7 C18 C17 121.11(15)

loop_
_geom_bond_atom_site_label_1
_geom_bond_atom_site_label_2
_geom_bond_distance
Br1 C1 1.8991(17)
O1 C6 1.240(2)
O2 C18 1.344(2)
O2 H6 0.82(2)
C1 C14 1.383(3)
C1 C2 1.384(3)
C2 C3 1.393(2)
C2 H13 0.9500
C3 C4 1.394(2)
C3 H2 0.9500
C4 C13 1.396(2)
C4 C5 1.512(2)
C5 C6 1.515(2)
C5 H12 0.9900
C5 H5 0.9900
C6 C7 1.468(2)
C7 C18 1.395(2)
C7 C8 1.432(2)
C8 C9 1.358(2)
C8 H11 0.9500
C9 C10 1.427(2)
C9 H10 0.9500
C10 C11 1.413(2)
C10 C17 1.423(2)
C11 C12 1.376(3)
C11 H9 0.9500
C12 C15 1.407(3)
C12 H1 0.9500
C13 C14 1.390(2)
C13 H3 0.9500
C14 H4 0.9500
C15 C16 1.370(3)
C15 H8 0.9500
C16 C17 1.417(2)
C16 H7 0.9500
C17 C18 1.428(2)
